data_7015421
loop_
_publ_author_name
'Hardwick, Helen C.'
'Royal, Drew S.'
'Helliwell, Madeleine'
'Pope, Simon J. A.'
'Ashton, Lorna'
'Goodacre, Roy'
'Sharrad, Clint A.'

_publ_section_title
;
 Structural, spectroscopic and redox properties of uranyl complexes
 with a maleonitrile containing ligand.
;
_journal_issue 22
_journal_name_full 'Dalton transactions (Cambridge, England : 2003)'
_journal_page_first 5939
_journal_page_last 5952
_journal_paper_doi 10.1039/c0dt01580f
_journal_volume 40
_journal_year 2011
_chemical_formula_sum 'C44 H45 N6 O6 P U'
_chemical_formula_weight 1022.86
_chemical_name_systematic '[UO2(salmnt(Et2N)2)(TPPO)].H2O'
_space_group_IT_number 2
_symmetry_cell_setting triclinic
_symmetry_space_group_name_Hall '-P 1'
_symmetry_space_group_name_H-M 'P -1'
_atom_sites_solution_hydrogens geom
_atom_sites_solution_primary direct
_atom_sites_solution_secondary difmap
_audit_creation_date 2009-07-20T11:50:38-00:00
_audit_creation_method 'WinGX routine CIF_UPDATE'
_cell_angle_alpha 107.335(5)
_cell_angle_beta 105.515(5)
_cell_angle_gamma 90.276(5)
_cell_formula_units_Z 2
_cell_length_a 11.164(5)
_cell_length_b 14.139(5)
_cell_length_c 14.165(5)
_cell_measurement_reflns_used 9215
_cell_measurement_temperature 100(2)
_cell_measurement_theta_max 25.41
_cell_measurement_theta_min 2.32
_cell_volume 2047.9(14)
_computing_cell_refinement 'Bruker SMART'
_computing_data_collection 'Bruker SMART'
_computing_data_reduction 'Bruker SAINT'
_computing_molecular_graphics 'ORTEP-3 for Windows (Farrugia, 1997)'
_computing_publication_material 'WinGX publication routines (Farrugia, 1999)'
_computing_structure_refinement 'SHELXL-97 (Sheldrick, 1997)'
_computing_structure_solution 'SIR-92 (Altomare, 1992)'
_diffrn_ambient_temperature 100(2)
_diffrn_measured_fraction_theta_full 0.982
_diffrn_measured_fraction_theta_max 0.982
_diffrn_measurement_device_type 'CCD area detector'
_diffrn_measurement_method 'phi and omega scans'
_diffrn_radiation_monochromator graphite
_diffrn_radiation_source 'sealed tube'
_diffrn_radiation_type MoK\a
_diffrn_radiation_wavelength 0.71073
_diffrn_reflns_av_R_equivalents 0.0182
_diffrn_reflns_av_unetI/netI 0.0291
_diffrn_reflns_limit_h_max 13
_diffrn_reflns_limit_h_min -13
_diffrn_reflns_limit_k_max 16
_diffrn_reflns_limit_k_min -17
_diffrn_reflns_limit_l_max 17
_diffrn_reflns_limit_l_min -17
_diffrn_reflns_number 14955
_diffrn_reflns_theta_full 25.41
_diffrn_reflns_theta_max 25.41
_diffrn_reflns_theta_min 1.81
_exptl_absorpt_coefficient_mu 4.059
_exptl_absorpt_correction_T_max 0.242000
_exptl_absorpt_correction_T_min 0.162010
_exptl_absorpt_correction_type multi-scan
_exptl_absorpt_process_details SADABS
_exptl_crystal_colour 'dark purple'
_exptl_crystal_density_diffrn 1.659
_exptl_crystal_density_method 'not measured'
_exptl_crystal_description prismatic
_exptl_crystal_F_000 1012
_exptl_crystal_size_max 0.45
_exptl_crystal_size_mid 0.40
_exptl_crystal_size_min 0.35
_refine_diff_density_max 1.263
_refine_diff_density_min -0.811
_refine_diff_density_rms 0.098
_refine_ls_extinction_method none
_refine_ls_goodness_of_fit_ref 1.02
_refine_ls_hydrogen_treatment constr
_refine_ls_matrix_type full
_refine_ls_number_parameters 522
_refine_ls_number_reflns 7425
_refine_ls_number_restraints 2
_refine_ls_restrained_S_all 1.037
_refine_ls_R_factor_all 0.0303
_refine_ls_R_factor_gt 0.0263
_refine_ls_shift/su_max 0.003
_refine_ls_shift/su_mean 0
_refine_ls_structure_factor_coef Fsqd
_refine_ls_weighting_details 'calc w=1/[\s^2^(Fo^2^)+(0.0359P)^2^+2.8226P] where P=(Fo^2^+2Fc^2^)/3'
_refine_ls_weighting_scheme calc
_refine_ls_wR_factor_gt 0.0634
_refine_ls_wR_factor_ref 0.065
_reflns_number_gt 6821
_reflns_number_total 7425
_reflns_threshold_expression >2sigma(I)
_cod_data_source_file c0dt01580f.txt
_cod_data_source_block bcas059abs
_cod_depositor_comments
;
The following automatic conversions were performed:
'_symmetry_cell_setting' value 'Triclinic' changed to 'triclinic'
according to '/home/saulius/struct/CIF-dictionaries/cif_core.dic'
dictionary named 'cif_core.dic' version 2.4.1 from 2010-06-29.

Automatic conversion script
Id: cif_fix_enum 1555 2011-01-17 13:19:09Z saulius 
;
_cod_original_sg_symbol_H-M P-1
_cod_database_code 7015421

loop_
_symmetry_equiv_pos_as_xyz
'x, y, z'
'-x, -y, -z'

loop_
_atom_site_label
_atom_site_type_symbol
_atom_site_fract_x
_atom_site_fract_y
_atom_site_fract_z
_atom_site_U_iso_or_equiv
_atom_site_adp_type
_atom_site_occupancy
_atom_site_symmetry_multiplicity
_atom_site_calc_flag
_atom_site_refinement_flags
_atom_site_disorder_assembly
_atom_site_disorder_group
U1 U 1.616347(13) -0.099955(9) 1.198042(10) 0.02247(6) Uani 1 1 d . . .
P1 P 1.77253(9) -0.34332(7) 1.17629(7) 0.02096(19) Uani 1 1 d . . .
O5 O 1.7003(2) -0.25385(18) 1.1943(2) 0.0257(6) Uani 1 1 d . . .
O4 O 1.5538(3) -0.14349(19) 1.3189(2) 0.0307(6) Uani 1 1 d . . .
O3 O 1.7016(4) -0.1308(2) 1.0674(3) 0.0566(11) Uani 1 1 d . . .
O1 O 1.4719(3) -0.15732(19) 1.1079(2) 0.0337(7) Uani 1 1 d . . .
C37 C 2.1028(4) -0.1918(3) 1.2205(3) 0.0344(10) Uani 1 1 d . . .
H37 H 2.1397 -0.127 1.2533 0.041 Uiso 1 1 calc R . .
C23 C 1.2347(4) -0.2554(3) 1.5635(3) 0.0365(10) Uani 1 1 d . . .
H23A H 1.2416 -0.1873 1.6079 0.044 Uiso 1 1 calc R . .
H23B H 1.2499 -0.298 1.6071 0.044 Uiso 1 1 calc R . .
N5 N 1.4851(3) 0.0358(2) 1.2769(2) 0.0220(6) Uani 1 1 d . . .
O2 O 1.7560(3) -0.0344(2) 1.2889(2) 0.0364(7) Uani 1 1 d . . .
N6 N 1.3311(3) -0.2653(2) 1.5094(2) 0.0303(7) Uani 1 1 d . . .
C21 C 1.4420(4) -0.2049(3) 1.4107(3) 0.0260(8) Uani 1 1 d . . .
H21 H 1.4831 -0.2626 1.4002 0.031 Uiso 1 1 calc R . .
C20 C 1.3565(4) -0.1939(3) 1.4683(3) 0.0267(8) Uani 1 1 d . . .
C29 C 1.6043(4) -0.6020(3) 0.9552(3) 0.0309(9) Uani 1 1 d . . .
H29 H 1.581 -0.6668 0.9507 0.037 Uiso 1 1 calc R . .
C11 C 1.6611(4) 0.0681(3) 1.0646(3) 0.0253(8) Uani 1 1 d . . .
H11 H 1.6515 0.1293 1.0528 0.03 Uiso 1 1 calc R . .
N4 N 1.3666(4) 0.2687(3) 1.3257(3) 0.0358(8) Uani 1 1 d . . .
C28 C 1.6641(4) -0.5341(3) 1.0507(3) 0.0273(8) Uani 1 1 d . . .
H28 H 1.6801 -0.5532 1.11 0.033 Uiso 1 1 calc R . .
C7 C 1.7857(4) 0.0401(3) 0.9446(3) 0.0385(10) Uani 1 1 d . . .
H7 H 1.7709 0.1034 0.9398 0.046 Uiso 1 1 calc R . .
C13 C 1.5592(4) 0.2277(3) 1.1658(3) 0.0319(9) Uani 1 1 d . . .
C27 C 1.6997(3) -0.4376(3) 1.0569(3) 0.0208(7) Uani 1 1 d . . .
C8 C 1.7305(4) 0.0040(3) 1.0084(3) 0.0259(8) Uani 1 1 d . . .
C22 C 1.4684(4) -0.1323(3) 1.3681(3) 0.0242(8) Uani 1 1 d . . .
C19 C 1.2967(4) -0.1037(3) 1.4857(3) 0.0268(8) Uani 1 1 d . . .
H19 H 1.2409 -0.0933 1.5254 0.032 Uiso 1 1 calc R . .
C34 C 1.9931(4) -0.3840(3) 1.1222(3) 0.0339(9) Uani 1 1 d . . .
H34 H 1.9563 -0.4487 1.0886 0.041 Uiso 1 1 calc R . .
N2 N 1.6076(3) 0.0531(2) 1.1320(2) 0.0247(7) Uani 1 1 d . . .
C33 C 1.9266(3) -0.3116(3) 1.1713(3) 0.0234(8) Uani 1 1 d . . .
C36 C 2.1685(4) -0.2639(3) 1.1725(3) 0.0364(10) Uani 1 1 d . . .
H36 H 2.2497 -0.2479 1.1733 0.044 Uiso 1 1 calc R . .
C38 C 1.9822(4) -0.2156(3) 1.2201(3) 0.0304(9) Uani 1 1 d . . .
H38 H 1.9385 -0.1667 1.2528 0.037 Uiso 1 1 calc R . .
C16 C 1.4178(3) 0.0319(3) 1.3392(3) 0.0245(8) Uani 1 1 d . . .
H16 H 1.3741 0.0869 1.3583 0.029 Uiso 1 1 calc R . .
C31 C 1.6141(4) -0.4766(3) 0.8733(3) 0.0321(9) Uani 1 1 d . . .
H31 H 1.5976 -0.4578 0.8138 0.039 Uiso 1 1 calc R . .
C15 C 1.4200(4) 0.2047(3) 1.2912(3) 0.0291(9) Uani 1 1 d . . .
C18 C 1.3212(3) -0.0331(3) 1.4443(3) 0.0243(8) Uani 1 1 d . . .
H18 H 1.2826 0.0256 1.458 0.029 Uiso 1 1 calc R . .
C6 C 1.8586(4) -0.0138(4) 0.8907(4) 0.0426(11) Uani 1 1 d . . .
H6 H 1.8944 0.0133 0.8513 0.051 Uiso 1 1 calc R . .
C17 C 1.4033(3) -0.0451(3) 1.3810(3) 0.0224(8) Uani 1 1 d . . .
C35 C 2.1133(4) -0.3600(3) 1.1232(4) 0.0441(11) Uani 1 1 d . . .
H35 H 2.1575 -0.4086 1.0907 0.053 Uiso 1 1 calc R . .
C32 C 1.6734(4) -0.4084(3) 0.9686(3) 0.0265(8) Uani 1 1 d . . .
H32 H 1.6955 -0.3433 0.9733 0.032 Uiso 1 1 calc R . .
C24 C 1.1035(5) -0.2818(4) 1.4926(4) 0.0539(13) Uani 1 1 d . . .
H24A H 1.0453 -0.2737 1.5329 0.081 Uiso 1 1 calc R . .
H24B H 1.095 -0.3497 1.4496 0.081 Uiso 1 1 calc R . .
H24C H 1.0867 -0.2389 1.4503 0.081 Uiso 1 1 calc R . .
C12 C 1.5477(4) 0.1307(3) 1.1805(3) 0.0245(8) Uani 1 1 d . . .
C14 C 1.4858(4) 0.1217(3) 1.2481(3) 0.0244(8) Uani 1 1 d . . .
C39 C 1.7900(4) -0.3927(3) 1.2822(3) 0.0252(8) Uani 1 1 d . . .
C30 C 1.5794(3) -0.5741(3) 0.8675(3) 0.0318(9) Uani 1 1 d . . .
H30 H 1.5394 -0.62 0.8039 0.038 Uiso 1 1 calc R . .
C41 C 1.8707(4) -0.5065(3) 1.3757(4) 0.0406(11) Uani 1 1 d . . .
H41 H 1.9146 -0.5614 1.3808 0.049 Uiso 1 1 calc R . .
C40 C 1.8585(4) -0.4731(3) 1.2915(3) 0.0327(9) Uani 1 1 d . . .
H40 H 1.8964 -0.5045 1.2408 0.039 Uiso 1 1 calc R . .
C9 C 1.7527(4) -0.0938(3) 1.0119(3) 0.0326(9) Uani 1 1 d . A .
N3 N 1.5768(4) 0.3038(3) 1.1585(3) 0.0440(10) Uani 1 1 d . . .
C44 C 1.7359(4) -0.3440(3) 1.3600(3) 0.0311(9) Uani 1 1 d . . .
H44 H 1.6906 -0.2899 1.3547 0.037 Uiso 1 1 calc R . .
C25 C 1.3804(5) -0.3621(3) 1.4825(3) 0.0372(10) Uani 1 1 d . . .
H25A H 1.3748 -0.3947 1.5327 0.045 Uiso 1 1 calc R . .
H25B H 1.4681 -0.3516 1.4875 0.045 Uiso 1 1 calc R . .
C42 C 1.8169(4) -0.4577(4) 1.4527(4) 0.0421(11) Uani 1 1 d . . .
H42 H 1.8259 -0.4796 1.5097 0.051 Uiso 1 1 calc R . .
N1 N 1.9534(4) -0.1675(3) 0.8386(4) 0.0551(12) Uani 1 1 d D . .
C5 C 1.8812(4) -0.1122(3) 0.8940(3) 0.0385(10) Uani 1 1 d . A .
C43 C 1.7504(4) -0.3772(4) 1.4453(3) 0.0397(11) Uani 1 1 d . . .
H43 H 1.7151 -0.3449 1.4974 0.048 Uiso 1 1 calc R . .
C10 C 1.8277(4) -0.1489(3) 0.9561(3) 0.0382(10) Uani 1 1 d . . .
H10 H 1.8428 -0.2124 0.9602 0.046 Uiso 1 1 calc R A .
C2 C 2.0189(5) -0.1244(4) 0.7784(4) 0.0545(13) Uani 1 1 d . A .
H2A H 2.0511 -0.0561 0.8179 0.065 Uiso 1 1 calc R . .
H2B H 2.089 -0.162 0.7671 0.065 Uiso 1 1 calc R . .
C26 C 1.3143(6) -0.4316(3) 1.3752(4) 0.0536(14) Uani 1 1 d . . .
H26A H 1.3524 -0.4932 1.3636 0.08 Uiso 1 1 calc R . .
H26B H 1.3211 -0.4011 1.3245 0.08 Uiso 1 1 calc R . .
H26C H 1.2279 -0.4444 1.3699 0.08 Uiso 1 1 calc R . .
C1 C 1.9318(6) -0.1272(6) 0.6773(5) 0.087(2) Uani 1 1 d . . .
H1A H 1.9754 -0.0998 0.64 0.131 Uiso 1 1 calc R A .
H1B H 1.8634 -0.0888 0.6885 0.131 Uiso 1 1 calc R . .
H1C H 1.9005 -0.1949 0.638 0.131 Uiso 1 1 calc R . .
O6 O 1.9354(12) -0.0886(11) 0.4658(8) 0.355(11) Uani 1 1 d . . .
C4A C 1.9992(10) -0.2596(7) 0.8588(9) 0.042(3) Uiso 0.497(13) 1 d PD A 1
H4A1 H 2.0171 -0.25 0.9321 0.051 Uiso 0.497(13) 1 calc PR A 1
H4A2 H 2.0769 -0.2705 0.8406 0.051 Uiso 0.497(13) 1 calc PR A 1
C3A C 1.9094(9) -0.3523(8) 0.8008(8) 0.050(3) Uiso 0.497(13) 1 d PD A 1
H3A1 H 1.946 -0.4084 0.8181 0.075 Uiso 0.497(13) 1 calc PR A 1
H3A2 H 1.8926 -0.3638 0.728 0.075 Uiso 0.497(13) 1 calc PR A 1
H3A3 H 1.8328 -0.3433 0.8197 0.075 Uiso 0.497(13) 1 calc PR A 1
C3B C 2.0431(11) -0.2934(10) 0.8956(9) 0.062(4) Uiso 0.503(13) 1 d P A 2
H3B1 H 2.0432 -0.3637 0.885 0.093 Uiso 0.503(13) 1 calc PR A 2
H3B2 H 2.0293 -0.261 0.9612 0.093 Uiso 0.503(13) 1 calc PR A 2
H3B3 H 2.1222 -0.2677 0.8943 0.093 Uiso 0.503(13) 1 calc PR A 2
C4B C 1.9428(11) -0.2747(8) 0.8132(9) 0.047(3) Uiso 0.503(13) 1 d P A 2
H4B1 H 1.9553 -0.3061 0.746 0.056 Uiso 0.503(13) 1 calc PR A 2
H4B2 H 1.8617 -0.2993 0.8134 0.056 Uiso 0.503(13) 1 calc PR A 2

loop_
_atom_site_aniso_label
_atom_site_aniso_U_11
_atom_site_aniso_U_22
_atom_site_aniso_U_33
_atom_site_aniso_U_23
_atom_site_aniso_U_13
_atom_site_aniso_U_12
U1 0.03523(9) 0.01335(8) 0.02273(8) 0.00566(5) 0.01450(6) 0.00229(5)
P1 0.0253(5) 0.0163(4) 0.0243(5) 0.0079(4) 0.0102(4) 0.0014(4)
O5 0.0335(15) 0.0184(13) 0.0286(14) 0.0062(11) 0.0154(12) 0.0034(11)
O4 0.0430(17) 0.0260(14) 0.0352(15) 0.0160(12) 0.0237(13) 0.0124(12)
O3 0.111(3) 0.0219(15) 0.069(2) 0.0190(16) 0.072(2) 0.0159(17)
O1 0.0492(18) 0.0168(13) 0.0326(15) 0.0087(12) 0.0065(13) 0.0041(12)
C37 0.036(2) 0.030(2) 0.034(2) 0.0138(18) 0.0005(18) -0.0118(18)
C23 0.038(2) 0.040(2) 0.037(2) 0.018(2) 0.014(2) -0.0028(19)
N5 0.0263(16) 0.0172(15) 0.0224(16) 0.0055(12) 0.0074(13) -0.0002(12)
O2 0.0361(16) 0.0201(14) 0.0520(19) 0.0069(13) 0.0158(14) 0.0025(12)
N6 0.041(2) 0.0267(17) 0.0260(17) 0.0079(14) 0.0138(15) -0.0046(15)
C21 0.039(2) 0.0201(18) 0.0212(19) 0.0063(15) 0.0113(17) 0.0013(16)
C20 0.032(2) 0.0253(19) 0.0183(18) 0.0047(15) 0.0016(16) -0.0073(16)
C29 0.023(2) 0.0226(19) 0.045(2) 0.0038(18) 0.0134(18) -0.0008(16)
C11 0.030(2) 0.0217(18) 0.0247(19) 0.0126(16) 0.0032(16) -0.0006(15)
N4 0.047(2) 0.0249(18) 0.037(2) 0.0085(15) 0.0143(17) 0.0095(16)
C28 0.028(2) 0.0217(19) 0.036(2) 0.0103(17) 0.0138(17) 0.0028(16)
C7 0.045(3) 0.042(3) 0.045(3) 0.030(2) 0.022(2) 0.014(2)
C13 0.050(3) 0.022(2) 0.028(2) 0.0118(17) 0.0136(19) 0.0042(18)
C27 0.0167(17) 0.0190(17) 0.0276(19) 0.0054(15) 0.0096(15) 0.0019(14)
C8 0.030(2) 0.029(2) 0.0219(19) 0.0127(16) 0.0073(16) -0.0015(16)
C22 0.032(2) 0.0215(18) 0.0194(18) 0.0047(15) 0.0093(16) -0.0006(15)
C19 0.026(2) 0.031(2) 0.0223(19) 0.0057(16) 0.0089(16) -0.0028(16)
C34 0.026(2) 0.025(2) 0.049(3) 0.0084(19) 0.0114(19) 0.0002(17)
N2 0.0349(18) 0.0163(15) 0.0223(16) 0.0054(13) 0.0079(14) -0.0018(13)
C33 0.0245(19) 0.0239(19) 0.0243(19) 0.0127(15) 0.0051(15) 0.0001(15)
C36 0.021(2) 0.045(3) 0.044(3) 0.019(2) 0.0031(18) -0.0059(18)
C38 0.034(2) 0.026(2) 0.031(2) 0.0081(17) 0.0082(18) -0.0025(17)
C16 0.0248(19) 0.0190(18) 0.0257(19) 0.0033(15) 0.0047(16) 0.0008(15)
C31 0.029(2) 0.041(2) 0.027(2) 0.0087(18) 0.0121(17) 0.0049(18)
C15 0.040(2) 0.021(2) 0.025(2) 0.0082(16) 0.0064(18) -0.0002(18)
C18 0.025(2) 0.0219(18) 0.0238(19) 0.0045(15) 0.0063(16) 0.0025(15)
C6 0.051(3) 0.049(3) 0.053(3) 0.036(2) 0.033(2) 0.018(2)
C17 0.0243(19) 0.0200(18) 0.0205(18) 0.0037(15) 0.0057(15) -0.0018(15)
C35 0.030(2) 0.036(2) 0.064(3) 0.008(2) 0.016(2) 0.0038(19)
C32 0.028(2) 0.027(2) 0.028(2) 0.0089(16) 0.0132(17) 0.0037(16)
C24 0.046(3) 0.054(3) 0.062(3) 0.020(3) 0.014(3) -0.013(2)
C12 0.034(2) 0.0163(17) 0.0213(18) 0.0061(15) 0.0041(16) -0.0011(15)
C14 0.033(2) 0.0146(17) 0.0239(19) 0.0044(15) 0.0061(16) 0.0021(15)
C39 0.026(2) 0.0224(19) 0.027(2) 0.0107(16) 0.0051(16) -0.0033(15)
C30 0.0183(19) 0.036(2) 0.032(2) -0.0030(18) 0.0080(16) -0.0007(16)
C41 0.041(3) 0.037(2) 0.046(3) 0.027(2) 0.001(2) -0.003(2)
C40 0.038(2) 0.030(2) 0.034(2) 0.0157(18) 0.0086(18) 0.0008(18)
C9 0.045(3) 0.024(2) 0.031(2) 0.0047(17) 0.0198(19) -0.0025(18)
N3 0.072(3) 0.0246(19) 0.044(2) 0.0155(17) 0.024(2) 0.0072(18)
C44 0.030(2) 0.036(2) 0.030(2) 0.0115(18) 0.0106(17) -0.0012(17)
C25 0.063(3) 0.026(2) 0.031(2) 0.0130(18) 0.023(2) -0.003(2)
C42 0.042(3) 0.054(3) 0.036(2) 0.027(2) 0.005(2) -0.012(2)
N1 0.073(3) 0.046(2) 0.070(3) 0.024(2) 0.053(3) 0.018(2)
C5 0.042(3) 0.042(3) 0.037(2) 0.013(2) 0.019(2) 0.002(2)
C43 0.036(2) 0.054(3) 0.031(2) 0.014(2) 0.0122(19) -0.006(2)
C10 0.060(3) 0.022(2) 0.041(2) 0.0081(18) 0.030(2) 0.0017(19)
C2 0.052(3) 0.062(3) 0.053(3) 0.019(3) 0.019(3) 0.011(3)
C26 0.098(4) 0.032(2) 0.035(3) 0.006(2) 0.031(3) -0.011(3)
C1 0.053(4) 0.129(6) 0.060(4) 0.000(4) 0.017(3) 0.012(4)
O6 0.315(15) 0.45(2) 0.184(10) -0.006(11) -0.007(9) 0.322(16)

loop_
_atom_type_symbol
_atom_type_description
_atom_type_scat_dispersion_real
_atom_type_scat_dispersion_imag
_atom_type_scat_source
C C 0.0033 0.0016 'International Tables Vol C Tables 4.2.6.8 and 6.1.1.4'
H H 0 0 'International Tables Vol C Tables 4.2.6.8 and 6.1.1.4'
N N 0.0061 0.0033 'International Tables Vol C Tables 4.2.6.8 and 6.1.1.4'
O O 0.0106 0.006 'International Tables Vol C Tables 4.2.6.8 and 6.1.1.4'
P P 0.1023 0.0942 'International Tables Vol C Tables 4.2.6.8 and 6.1.1.4'
U U -9.6767 9.6646 'International Tables Vol C Tables 4.2.6.8 and 6.1.1.4'

loop_
_geom_angle_atom_site_label_1
_geom_angle_atom_site_label_2
_geom_angle_atom_site_label_3
_geom_angle
_geom_angle_site_symmetry_1
_geom_angle_site_symmetry_3
_geom_angle_publ_flag
O2 U1 O1 175.93(12) . . ?
O2 U1 O3 92.61(15) . . ?
O1 U1 O3 88.64(15) . . ?
O2 U1 O4 92.28(13) . . ?
O1 U1 O4 88.37(12) . . ?
O3 U1 O4 152.63(10) . . ?
O2 U1 O5 90.84(11) . . ?
O1 U1 O5 93.22(11) . . ?
O3 U1 O5 76.61(10) . . ?
O4 U1 O5 76.41(9) . . ?
O2 U1 N5 91.04(12) . . ?
O1 U1 N5 85.36(12) . . ?
O3 U1 N5 135.42(11) . . ?
O4 U1 N5 71.35(9) . . ?
O5 U1 N5 147.75(9) . . ?
O2 U1 N2 83.95(12) . . ?
O1 U1 N2 92.84(11) . . ?
O3 U1 N2 70.38(10) . . ?
O4 U1 N2 136.95(10) . . ?
O5 U1 N2 146.25(9) . . ?
N5 U1 N2 65.88(10) . . ?
O5 P1 C27 112.65(16) . . ?
O5 P1 C33 111.46(16) . . ?
C27 P1 C33 106.24(17) . . ?
O5 P1 C39 108.66(17) . . ?
C27 P1 C39 110.09(17) . . ?
C33 P1 C39 107.61(17) . . ?
P1 O5 U1 165.29(16) . . ?
C22 O4 U1 143.8(2) . . ?
C9 O3 U1 146.8(3) . . ?
C36 C37 C38 120.2(4) . . ?
C36 C37 H37 119.9 . . ?
C38 C37 H37 119.9 . . ?
N6 C23 C24 113.8(4) . . ?
N6 C23 H23A 108.8 . . ?
C24 C23 H23A 108.8 . . ?
N6 C23 H23B 108.8 . . ?
C24 C23 H23B 108.8 . . ?
H23A C23 H23B 107.7 . . ?
C16 N5 C14 117.2(3) . . ?
C16 N5 U1 127.5(2) . . ?
C14 N5 U1 115.3(2) . . ?
C20 N6 C25 120.4(3) . . ?
C20 N6 C23 121.1(3) . . ?
C25 N6 C23 117.3(3) . . ?
C20 C21 C22 122.4(4) . . ?
C20 C21 H21 118.8 . . ?
C22 C21 H21 118.8 . . ?
N6 C20 C21 122.0(4) . . ?
N6 C20 C19 120.1(4) . . ?
C21 C20 C19 117.9(3) . . ?
C30 C29 C28 120.5(4) . . ?
C30 C29 H29 119.8 . . ?
C28 C29 H29 119.8 . . ?
N2 C11 C8 128.5(3) . . ?
N2 C11 H11 115.8 . . ?
C8 C11 H11 115.8 . . ?
C29 C28 C27 119.5(4) . . ?
C29 C28 H28 120.2 . . ?
C27 C28 H28 120.2 . . ?
C6 C7 C8 122.7(4) . . ?
C6 C7 H7 118.7 . . ?
C8 C7 H7 118.7 . . ?
N3 C13 C12 175.1(5) . . ?
C32 C27 C28 120.3(3) . . ?
C32 C27 P1 116.5(3) . . ?
C28 C27 P1 123.1(3) . . ?
C11 C8 C9 125.0(3) . . ?
C11 C8 C7 117.8(4) . . ?
C9 C8 C7 117.2(4) . . ?
O4 C22 C21 120.4(3) . . ?
O4 C22 C17 120.3(3) . . ?
C21 C22 C17 119.3(3) . . ?
C18 C19 C20 120.1(4) . . ?
C18 C19 H19 120 . . ?
C20 C19 H19 120 . . ?
C35 C34 C33 120.2(4) . . ?
C35 C34 H34 119.9 . . ?
C33 C34 H34 119.9 . . ?
C11 N2 C12 117.2(3) . . ?
C11 N2 U1 127.6(2) . . ?
C12 N2 U1 115.0(2) . . ?
C38 C33 C34 119.2(4) . . ?
C38 C33 P1 120.1(3) . . ?
C34 C33 P1 120.7(3) . . ?
C37 C36 C35 119.8(4) . . ?
C37 C36 H36 120.1 . . ?
C35 C36 H36 120.1 . . ?
C33 C38 C37 120.3(4) . . ?
C33 C38 H38 119.8 . . ?
C37 C38 H38 119.8 . . ?
N5 C16 C17 128.4(3) . . ?
N5 C16 H16 115.8 . . ?
C17 C16 H16 115.8 . . ?
C32 C31 C30 119.5(4) . . ?
C32 C31 H31 120.3 . . ?
C30 C31 H31 120.3 . . ?
N4 C15 C14 178.5(4) . . ?
C19 C18 C17 122.9(4) . . ?
C19 C18 H18 118.6 . . ?
C17 C18 H18 118.6 . . ?
C7 C6 C5 120.4(4) . . ?
C7 C6 H6 119.8 . . ?
C5 C6 H6 119.8 . . ?
C16 C17 C18 117.7(3) . . ?
C16 C17 C22 125.0(3) . . ?
C18 C17 C22 117.2(3) . . ?
C34 C35 C36 120.3(4) . . ?
C34 C35 H35 119.9 . . ?
C36 C35 H35 119.9 . . ?
C31 C32 C27 119.9(4) . . ?
C31 C32 H32 120 . . ?
C27 C32 H32 120 . . ?
C23 C24 H24A 109.5 . . ?
C23 C24 H24B 109.5 . . ?
H24A C24 H24B 109.5 . . ?
C23 C24 H24C 109.5 . . ?
H24A C24 H24C 109.5 . . ?
H24B C24 H24C 109.5 . . ?
C14 C12 N2 121.9(3) . . ?
C14 C12 C13 118.0(3) . . ?
N2 C12 C13 119.9(3) . . ?
C12 C14 N5 121.5(3) . . ?
C12 C14 C15 118.4(3) . . ?
N5 C14 C15 120.1(3) . . ?
C40 C39 C44 119.6(4) . . ?
C40 C39 P1 123.0(3) . . ?
C44 C39 P1 117.4(3) . . ?
C29 C30 C31 120.3(4) . . ?
C29 C30 H30 119.9 . . ?
C31 C30 H30 119.9 . . ?
C40 C41 C42 119.6(4) . . ?
C40 C41 H41 120.2 . . ?
C42 C41 H41 120.2 . . ?
C41 C40 C39 120.3(4) . . ?
C41 C40 H40 119.8 . . ?
C39 C40 H40 119.8 . . ?
O3 C9 C10 120.9(4) . . ?
O3 C9 C8 119.3(4) . . ?
C10 C9 C8 119.8(4) . . ?
C43 C44 C39 119.6(4) . . ?
C43 C44 H44 120.2 . . ?
C39 C44 H44 120.2 . . ?
N6 C25 C26 114.8(4) . . ?
N6 C25 H25A 108.6 . . ?
C26 C25 H25A 108.6 . . ?
N6 C25 H25B 108.6 . . ?
C26 C25 H25B 108.6 . . ?
H25A C25 H25B 107.5 . . ?
C43 C42 C41 120.6(4) . . ?
C43 C42 H42 119.7 . . ?
C41 C42 H42 119.7 . . ?
C5 N1 C4B 120.2(5) . . ?
C5 N1 C4A 120.4(5) . . ?
C4B N1 C4A 29.5(5) . . ?
C5 N1 C2 121.2(4) . . ?
C4B N1 C2 116.6(5) . . ?
C4A N1 C2 116.2(5) . . ?
N1 C5 C10 121.7(4) . . ?
N1 C5 C6 120.6(4) . . ?
C10 C5 C6 117.7(4) . . ?
C42 C43 C44 120.2(4) . . ?
C42 C43 H43 119.9 . . ?
C44 C43 H43 119.9 . . ?
C9 C10 C5 122.2(4) . . ?
C9 C10 H10 118.9 . . ?
C5 C10 H10 118.9 . . ?
C1 C2 N1 110.8(5) . . ?
C1 C2 H2A 109.5 . . ?
N1 C2 H2A 109.5 . . ?
C1 C2 H2B 109.5 . . ?
N1 C2 H2B 109.5 . . ?
H2A C2 H2B 108.1 . . ?
C25 C26 H26A 109.5 . . ?
C25 C26 H26B 109.5 . . ?
H26A C26 H26B 109.5 . . ?
C25 C26 H26C 109.5 . . ?
H26A C26 H26C 109.5 . . ?
H26B C26 H26C 109.5 . . ?
C2 C1 H1A 109.5 . . ?
C2 C1 H1B 109.5 . . ?
H1A C1 H1B 109.5 . . ?
C2 C1 H1C 109.5 . . ?
H1A C1 H1C 109.5 . . ?
H1B C1 H1C 109.5 . . ?
N1 C4A C3A 114.7(9) . . ?
N1 C4A H4A1 108.6 . . ?
C3A C4A H4A1 108.6 . . ?
N1 C4A H4A2 108.6 . . ?
C3A C4A H4A2 108.6 . . ?
H4A1 C4A H4A2 107.6 . . ?
C4A C3A H3A1 109.5 . . ?
C4A C3A H3A2 109.5 . . ?
H3A1 C3A H3A2 109.5 . . ?
C4A C3A H3A3 109.5 . . ?
H3A1 C3A H3A3 109.5 . . ?
H3A2 C3A H3A3 109.5 . . ?
C4B C3B H3B1 109.5 . . ?
C4B C3B H3B2 109.5 . . ?
H3B1 C3B H3B2 109.5 . . ?
C4B C3B H3B3 109.5 . . ?
H3B1 C3B H3B3 109.5 . . ?
H3B2 C3B H3B3 109.5 . . ?
N1 C4B C3B 103.5(9) . . ?
N1 C4B H4B1 111.1 . . ?
C3B C4B H4B1 111.1 . . ?
N1 C4B H4B2 111.1 . . ?
C3B C4B H4B2 111.1 . . ?
H4B1 C4B H4B2 109 . . ?

loop_
_geom_bond_atom_site_label_1
_geom_bond_atom_site_label_2
_geom_bond_distance
_geom_bond_site_symmetry_2
_geom_bond_publ_flag
U1 O2 1.775(3) . ?
U1 O1 1.777(3) . ?
U1 O3 2.233(3) . ?
U1 O4 2.250(3) . ?
U1 O5 2.365(3) . ?
U1 N5 2.589(3) . ?
U1 N2 2.593(3) . ?
P1 O5 1.498(3) . ?
P1 C27 1.792(4) . ?
P1 C33 1.800(4) . ?
P1 C39 1.801(4) . ?
O4 C22 1.308(4) . ?
O3 C9 1.303(5) . ?
C37 C36 1.378(6) . ?
C37 C38 1.384(6) . ?
C37 H37 0.93 . ?
C23 N6 1.464(5) . ?
C23 C24 1.509(6) . ?
C23 H23A 0.97 . ?
C23 H23B 0.97 . ?
N5 C16 1.316(5) . ?
N5 C14 1.392(5) . ?
N6 C20 1.371(5) . ?
N6 C25 1.459(5) . ?
C21 C20 1.394(5) . ?
C21 C22 1.403(5) . ?
C21 H21 0.93 . ?
C20 C19 1.429(6) . ?
C29 C30 1.374(6) . ?
C29 C28 1.390(6) . ?
C29 H29 0.93 . ?
C11 N2 1.318(5) . ?
C11 C8 1.401(6) . ?
C11 H11 0.93 . ?
N4 C15 1.144(5) . ?
C28 C27 1.391(5) . ?
C28 H28 0.93 . ?
C7 C6 1.347(6) . ?
C7 C8 1.425(5) . ?
C7 H7 0.93 . ?
C13 N3 1.132(5) . ?
C13 C12 1.457(5) . ?
C27 C32 1.390(5) . ?
C8 C9 1.419(6) . ?
C22 C17 1.424(5) . ?
C19 C18 1.357(5) . ?
C19 H19 0.93 . ?
C34 C35 1.378(6) . ?
C34 C33 1.394(6) . ?
C34 H34 0.93 . ?
N2 C12 1.388(5) . ?
C33 C38 1.382(5) . ?
C36 C35 1.382(6) . ?
C36 H36 0.93 . ?
C38 H38 0.93 . ?
C16 C17 1.413(5) . ?
C16 H16 0.93 . ?
C31 C32 1.389(6) . ?
C31 C30 1.402(6) . ?
C31 H31 0.93 . ?
C15 C14 1.453(5) . ?
C18 C17 1.423(5) . ?
C18 H18 0.93 . ?
C6 C5 1.428(6) . ?
C6 H6 0.93 . ?
C35 H35 0.93 . ?
C32 H32 0.93 . ?
C24 H24A 0.96 . ?
C24 H24B 0.96 . ?
C24 H24C 0.96 . ?
C12 C14 1.356(5) . ?
C39 C40 1.393(6) . ?
C39 C44 1.400(6) . ?
C30 H30 0.93 . ?
C41 C40 1.384(6) . ?
C41 C42 1.390(7) . ?
C41 H41 0.93 . ?
C40 H40 0.93 . ?
C9 C10 1.388(6) . ?
C44 C43 1.393(6) . ?
C44 H44 0.93 . ?
C25 C26 1.524(6) . ?
C25 H25A 0.97 . ?
C25 H25B 0.97 . ?
C42 C43 1.376(7) . ?
C42 H42 0.93 . ?
N1 C5 1.362(6) . ?
N1 C4B 1.447(11) . ?
N1 C4A 1.480(10) . ?
N1 C2 1.507(6) . ?
C5 C10 1.397(6) . ?
C43 H43 0.93 . ?
C10 H10 0.93 . ?
C2 C1 1.490(8) . ?
C2 H2A 0.97 . ?
C2 H2B 0.97 . ?
C26 H26A 0.96 . ?
C26 H26B 0.96 . ?
C26 H26C 0.96 . ?
C1 H1A 0.96 . ?
C1 H1B 0.96 . ?
C1 H1C 0.96 . ?
C4A C3A 1.517(12) . ?
C4A H4A1 0.97 . ?
C4A H4A2 0.97 . ?
C3A H3A1 0.96 . ?
C3A H3A2 0.96 . ?
C3A H3A3 0.96 . ?
C3B C4B 1.475(17) . ?
C3B H3B1 0.96 . ?
C3B H3B2 0.96 . ?
C3B H3B3 0.96 . ?
C4B H4B1 0.97 . ?
C4B H4B2 0.97 . ?

loop_
_geom_torsion_atom_site_label_1
_geom_torsion_atom_site_label_2
_geom_torsion_atom_site_label_3
_geom_torsion_atom_site_label_4
_geom_torsion
_geom_torsion_site_symmetry_1
_geom_torsion_site_symmetry_2
_geom_torsion_site_symmetry_3
_geom_torsion_site_symmetry_4
_geom_torsion_publ_flag
C27 P1 O5 U1 -86.6(7) . . . . ?
C33 P1 O5 U1 32.7(7) . . . . ?
C39 P1 O5 U1 151.1(6) . . . . ?
O2 U1 O5 P1 -74.1(7) . . . . ?
O1 U1 O5 P1 106.2(7) . . . . ?
O3 U1 O5 P1 18.4(7) . . . . ?
O4 U1 O5 P1 -166.3(7) . . . . ?
N5 U1 O5 P1 -167.4(6) . . . . ?
N2 U1 O5 P1 6.2(8) . . . . ?
O2 U1 O4 C22 115.1(4) . . . . ?
O1 U1 O4 C22 -60.9(4) . . . . ?
O3 U1 O4 C22 -144.8(4) . . . . ?
O5 U1 O4 C22 -154.6(4) . . . . ?
N5 U1 O4 C22 24.7(4) . . . . ?
N2 U1 O4 C22 31.5(5) . . . . ?
O2 U1 O3 C9 -62.0(6) . . . . ?
O1 U1 O3 C9 114.1(6) . . . . ?
O4 U1 O3 C9 -162.1(5) . . . . ?
O5 U1 O3 C9 -152.3(7) . . . . ?
N5 U1 O3 C9 32.1(7) . . . . ?
N2 U1 O3 C9 20.6(6) . . . . ?
O2 U1 N5 C16 -102.1(3) . . . . ?
O1 U1 N5 C16 79.8(3) . . . . ?
O3 U1 N5 C16 163.1(3) . . . . ?
O4 U1 N5 C16 -10.1(3) . . . . ?
O5 U1 N5 C16 -8.9(4) . . . . ?
N2 U1 N5 C16 175.0(3) . . . . ?
O2 U1 N5 C14 78.7(3) . . . . ?
O1 U1 N5 C14 -99.4(3) . . . . ?
O3 U1 N5 C14 -16.1(3) . . . . ?
O4 U1 N5 C14 170.8(3) . . . . ?
O5 U1 N5 C14 171.9(2) . . . . ?
N2 U1 N5 C14 -4.2(2) . . . . ?
C24 C23 N6 C20 78.7(5) . . . . ?
C24 C23 N6 C25 -88.9(5) . . . . ?
C25 N6 C20 C21 -8.4(6) . . . . ?
C23 N6 C20 C21 -175.7(4) . . . . ?
C25 N6 C20 C19 172.9(4) . . . . ?
C23 N6 C20 C19 5.6(5) . . . . ?
C22 C21 C20 N6 179.8(4) . . . . ?
C22 C21 C20 C19 -1.5(6) . . . . ?
C30 C29 C28 C27 -0.6(6) . . . . ?
C29 C28 C27 C32 1.4(5) . . . . ?
C29 C28 C27 P1 177.9(3) . . . . ?
O5 P1 C27 C32 54.9(3) . . . . ?
C33 P1 C27 C32 -67.5(3) . . . . ?
C39 P1 C27 C32 176.3(3) . . . . ?
O5 P1 C27 C28 -121.8(3) . . . . ?
C33 P1 C27 C28 115.9(3) . . . . ?
C39 P1 C27 C28 -0.3(4) . . . . ?
N2 C11 C8 C9 2.3(7) . . . . ?
N2 C11 C8 C7 -176.2(4) . . . . ?
C6 C7 C8 C11 177.1(4) . . . . ?
C6 C7 C8 C9 -1.5(7) . . . . ?
U1 O4 C22 C21 155.3(3) . . . . ?
U1 O4 C22 C17 -26.1(6) . . . . ?
C20 C21 C22 O4 176.6(3) . . . . ?
C20 C21 C22 C17 -1.9(6) . . . . ?
N6 C20 C19 C18 -179.5(4) . . . . ?
C21 C20 C19 C18 1.8(5) . . . . ?
C8 C11 N2 C12 177.5(4) . . . . ?
C8 C11 N2 U1 3.3(6) . . . . ?
O2 U1 N2 C11 86.3(3) . . . . ?
O1 U1 N2 C11 -96.2(3) . . . . ?
O3 U1 N2 C11 -8.7(3) . . . . ?
O4 U1 N2 C11 173.1(3) . . . . ?
O5 U1 N2 C11 3.9(4) . . . . ?
N5 U1 N2 C11 -179.8(3) . . . . ?
O2 U1 N2 C12 -88.0(3) . . . . ?
O1 U1 N2 C12 89.5(3) . . . . ?
O3 U1 N2 C12 177.0(3) . . . . ?
O4 U1 N2 C12 -1.2(3) . . . . ?
O5 U1 N2 C12 -170.4(2) . . . . ?
N5 U1 N2 C12 5.8(2) . . . . ?
C35 C34 C33 C38 0.6(6) . . . . ?
C35 C34 C33 P1 -176.8(4) . . . . ?
O5 P1 C33 C38 24.6(4) . . . . ?
C27 P1 C33 C38 147.6(3) . . . . ?
C39 P1 C33 C38 -94.5(3) . . . . ?
O5 P1 C33 C34 -158.2(3) . . . . ?
C27 P1 C33 C34 -35.1(4) . . . . ?
C39 P1 C33 C34 82.8(4) . . . . ?
C38 C37 C36 C35 0.4(7) . . . . ?
C34 C33 C38 C37 -0.3(6) . . . . ?
P1 C33 C38 C37 177.0(3) . . . . ?
C36 C37 C38 C33 -0.2(6) . . . . ?
C14 N5 C16 C17 -178.7(4) . . . . ?
U1 N5 C16 C17 2.1(6) . . . . ?
C20 C19 C18 C17 1.4(6) . . . . ?
C8 C7 C6 C5 1.5(8) . . . . ?
N5 C16 C17 C18 -177.9(4) . . . . ?
N5 C16 C17 C22 4.8(6) . . . . ?
C19 C18 C17 C16 177.7(4) . . . . ?
C19 C18 C17 C22 -4.8(6) . . . . ?
O4 C22 C17 C16 3.7(6) . . . . ?
C21 C22 C17 C16 -177.8(4) . . . . ?
O4 C22 C17 C18 -173.7(3) . . . . ?
C21 C22 C17 C18 4.9(5) . . . . ?
C33 C34 C35 C36 -0.3(7) . . . . ?
C37 C36 C35 C34 -0.2(7) . . . . ?
C30 C31 C32 C27 1.1(6) . . . . ?
C28 C27 C32 C31 -1.6(5) . . . . ?
P1 C27 C32 C31 -178.4(3) . . . . ?
C11 N2 C12 C14 177.5(4) . . . . ?
U1 N2 C12 C14 -7.6(5) . . . . ?
C11 N2 C12 C13 -7.7(5) . . . . ?
U1 N2 C12 C13 167.3(3) . . . . ?
N3 C13 C12 C14 105(5) . . . . ?
N3 C13 C12 N2 -70(5) . . . . ?
N2 C12 C14 N5 3.7(6) . . . . ?
C13 C12 C14 N5 -171.3(4) . . . . ?
N2 C12 C14 C15 -176.7(3) . . . . ?
C13 C12 C14 C15 8.3(5) . . . . ?
C16 N5 C14 C12 -177.0(4) . . . . ?
U1 N5 C14 C12 2.3(5) . . . . ?
C16 N5 C14 C15 3.5(5) . . . . ?
U1 N5 C14 C15 -177.2(3) . . . . ?
N4 C15 C14 C12 159(18) . . . . ?
N4 C15 C14 N5 -21(18) . . . . ?
O5 P1 C39 C40 -176.5(3) . . . . ?
C27 P1 C39 C40 59.7(4) . . . . ?
C33 P1 C39 C40 -55.7(4) . . . . ?
O5 P1 C39 C44 0.6(3) . . . . ?
C27 P1 C39 C44 -123.2(3) . . . . ?
C33 P1 C39 C44 121.5(3) . . . . ?
C28 C29 C30 C31 0.0(6) . . . . ?
C32 C31 C30 C29 -0.3(6) . . . . ?
C42 C41 C40 C39 -1.7(6) . . . . ?
C44 C39 C40 C41 1.6(6) . . . . ?
P1 C39 C40 C41 178.7(3) . . . . ?
U1 O3 C9 C10 158.9(5) . . . . ?
U1 O3 C9 C8 -21.5(9) . . . . ?
C11 C8 C9 O3 3.1(7) . . . . ?
C7 C8 C9 O3 -178.4(4) . . . . ?
C11 C8 C9 C10 -177.2(4) . . . . ?
C7 C8 C9 C10 1.3(6) . . . . ?
C40 C39 C44 C43 -0.6(6) . . . . ?
P1 C39 C44 C43 -177.8(3) . . . . ?
C20 N6 C25 C26 -75.1(5) . . . . ?
C23 N6 C25 C26 92.6(4) . . . . ?
C40 C41 C42 C43 0.8(7) . . . . ?
C4B N1 C5 C10 21.6(9) . . . . ?
C4A N1 C5 C10 -12.7(9) . . . . ?
C2 N1 C5 C10 -175.1(5) . . . . ?
C4B N1 C5 C6 -158.9(7) . . . . ?
C4A N1 C5 C6 166.7(6) . . . . ?
C2 N1 C5 C6 4.4(8) . . . . ?
C7 C6 C5 N1 179.1(5) . . . . ?
C7 C6 C5 C10 -1.4(7) . . . . ?
C41 C42 C43 C44 0.3(7) . . . . ?
C39 C44 C43 C42 -0.4(6) . . . . ?
O3 C9 C10 C5 178.4(5) . . . . ?
C8 C9 C10 C5 -1.3(7) . . . . ?
N1 C5 C10 C9 -179.2(5) . . . . ?
C6 C5 C10 C9 1.3(7) . . . . ?
C5 N1 C2 C1 -81.4(7) . . . . ?
C4B N1 C2 C1 82.4(8) . . . . ?
C4A N1 C2 C1 115.5(7) . . . . ?
C5 N1 C4A C3A 86.2(9) . . . . ?
C4B N1 C4A C3A -12.3(10) . . . . ?
C2 N1 C4A C3A -110.6(8) . . . . ?
C5 N1 C4B C3B -95.3(9) . . . . ?
C4A N1 C4B C3B 3.9(11) . . . . ?
C2 N1 C4B C3B 100.7(8) . . . . ?
